data_2206395
loop_
_publ_author_name
'Mazoir, N.'
'Giorgi, M.'
'Auhmani, A.'

_publ_section_title
;
 (3<i>S</i>,5<i>S</i>,10<i>S</i>,13<i>S</i>,14<i>S</i>,17<i>S</i>)-Methyl
 3\b-acetyl-25,26,27-trisnorlanost-8-en-24-oate
;
_journal_issue 8
_journal_name_full 'Acta Crystallographica Section E'
_journal_page_first o2382
_journal_page_last o2383
_journal_paper_doi 10.1107/S1600536805020726
_journal_volume 61
_journal_year 2005
_chemical_formula_iupac 'C30 H48 O4'
_chemical_formula_moiety 'C30 H48 O4'
_chemical_formula_sum 'C30 H48 O4'
_chemical_formula_weight 472.71
_chemical_name_systematic
;(3S,5S,10S,13S,14S,17S)-Methyl
 l3\b-acetyl-25,26,27-trisnorlanost-8-en-24-oate
;
_space_group_IT_number 19
_symmetry_cell_setting orthorhombic
_symmetry_space_group_name_Hall 'P 2ac 2ab'
_symmetry_space_group_name_H-M 'P 21 21 21'
_atom_sites_solution_hydrogens geom
_atom_sites_solution_primary direct
_atom_sites_solution_secondary difmap
_cell_angle_alpha 90.
_cell_angle_beta 90.
_cell_angle_gamma 90.
_cell_formula_units_Z 4
_cell_length_a 6.47800(10)
_cell_length_b 16.3090(2)
_cell_length_c 26.2450(5)
_cell_measurement_reflns_used 27772
_cell_measurement_temperature 293(2)
_cell_measurement_theta_max 28.28
_cell_measurement_theta_min 1.25
_cell_volume 2772.78(8)
_computing_cell_refinement 'DENZO and SCALEPACK (Otwinowski & Minor, 1997)'
_computing_data_collection 'KappaCCD Reference Manual (Nonius, 1998)'
_computing_data_reduction 'DENZO and SCALEPACK'
_computing_molecular_graphics 'ORTEP-3 for Windows (Farrugia, 1997)'
_computing_publication_material SHELXL97
_computing_structure_refinement 'SHELXL97 (Sheldrick, 1997)'
_computing_structure_solution 'SIR92 (Altomare <i>et al.</i>, 1994)'
_diffrn_ambient_temperature 293(2)
_diffrn_measured_fraction_theta_full 0.989
_diffrn_measured_fraction_theta_max 0.967
_diffrn_measurement_device_type 'Nonius KappaCCD'
_diffrn_measurement_method '0.5\% \f and \w'
_diffrn_radiation_monochromator graphite
_diffrn_radiation_source 'fine-focus sealed tube'
_diffrn_radiation_type MoK\a
_diffrn_radiation_wavelength 0.71073
_diffrn_reflns_av_R_equivalents 0.069
_diffrn_reflns_av_sigmaI/netI 0.0324
_diffrn_reflns_limit_h_max 8
_diffrn_reflns_limit_h_min -8
_diffrn_reflns_limit_k_max 21
_diffrn_reflns_limit_k_min -21
_diffrn_reflns_limit_l_max 34
_diffrn_reflns_limit_l_min -34
_diffrn_reflns_number 27772
_diffrn_reflns_theta_full 25.00
_diffrn_reflns_theta_max 28.28
_diffrn_reflns_theta_min 2.94
_diffrn_standards_number 0
_exptl_absorpt_coefficient_mu 0.0726
_exptl_absorpt_correction_type none
_exptl_crystal_colour colourless
_exptl_crystal_density_diffrn 1.132
_exptl_crystal_density_method 'not measured'
_exptl_crystal_description prism
_exptl_crystal_F_000 1040
_exptl_crystal_size_max .4
_exptl_crystal_size_mid .2
_exptl_crystal_size_min .2
_refine_diff_density_max 0.180
_refine_diff_density_min -0.196
_refine_ls_extinction_method none
_refine_ls_goodness_of_fit_ref 1.054
_refine_ls_hydrogen_treatment constr
_refine_ls_matrix_type full
_refine_ls_number_parameters 307
_refine_ls_number_reflns 3793
_refine_ls_number_restraints 0
_refine_ls_restrained_S_all 1.054
_refine_ls_R_factor_all 0.0888
_refine_ls_R_factor_gt 0.0641
_refine_ls_shift/su_max 0.000
_refine_ls_shift/su_mean 0.000
_refine_ls_structure_factor_coef Fsqd
_refine_ls_weighting_details 'calc w = 1/[\s^2^(Fo^2^)+(0.0752P)^2^+0.9128P] where P = (Fo^2^+2Fc^2^)/3'
_refine_ls_weighting_scheme calc
_refine_ls_wR_factor_gt 0.1522
_refine_ls_wR_factor_ref 0.1729
_reflns_number_gt 2873
_reflns_number_total 3793
_reflns_threshold_expression I>2\s(I)
_cod_data_source_file cv6539.cif
_cod_data_source_block I
_cod_database_code 2206395
_cod_database_fobs_code 2206395

loop_
_symmetry_equiv_pos_as_xyz
'x, y, z'
'-x+1/2, -y, z+1/2'
'x+1/2, -y+1/2, -z'
'-x, y+1/2, -z+1/2'

loop_
_atom_site_label
_atom_site_fract_x
_atom_site_fract_y
_atom_site_fract_z
_atom_site_U_iso_or_equiv
_atom_site_adp_type
_atom_site_calc_flag
_atom_site_refinement_flags
_atom_site_occupancy
_atom_site_type_symbol
O1 -0.9591(10) -0.7830(4) -0.0643(2) 0.195(3) Uani d . 1 O
O2 -1.2476(7) -0.7739(2) -0.10553(18) 0.1212(13) Uani d . 1 O
O3 -0.8910(4) -0.01285(15) -0.02307(10) 0.0712(7) Uani d . 1 O
O4 -0.5524(6) -0.0005(2) -0.00886(13) 0.0965(10) Uani d . 1 O
C1 -0.9923(6) -0.2353(2) -0.04859(11) 0.0553(8) Uani d . 1 C
H1A -0.8541 -0.2555 -0.0447 0.066 Uiso d R 1 H
H1B -1.0873 -0.2725 -0.0327 0.066 Uiso d R 1 H
C2 -1.0096(6) -0.1503(2) -0.02395(13) 0.0623(9) Uani d . 1 C
H2A -1.1487 -0.1306 -0.0271 0.075 Uiso d R 1 H
H2B -0.9741 -0.1547 0.0115 0.075 Uiso d R 1 H
C3 -0.8672(6) -0.09031(19) -0.04928(13) 0.0569(8) Uani d . 1 C
H3 -0.7275 -0.1093 -0.0460 0.068 Uiso d R 1 H
C4 -0.9061(5) -0.07931(19) -0.10695(13) 0.0537(7) Uani d . 1 C
C5 -0.8991(5) -0.16676(19) -0.13028(11) 0.0483(7) Uani d . 1 C
H5 -0.7630 -0.1835 -0.1202 0.058 Uiso d R 1 H
C6 -0.9177(7) -0.1691(2) -0.18834(12) 0.0629(9) Uani d . 1 C
H6A -1.0600 -0.1641 -0.1981 0.076 Uiso d R 1 H
H6B -0.8404 -0.1244 -0.2025 0.076 Uiso d R 1 H
C7 -0.8323(7) -0.2495(2) -0.20759(12) 0.0633(9) Uani d . 1 C
H7A -0.8770 -0.2587 -0.2420 0.076 Uiso d R 1 H
H7B -0.6843 -0.2476 -0.2065 0.076 Uiso d R 1 H
C8 -0.8928(5) -0.3223(2) -0.17646(11) 0.0486(7) Uani d . 1 C
C9 -0.9846(4) -0.31670(19) -0.13077(11) 0.0455(6) Uani d . 1 C
C10 -1.0384(5) -0.23361(19) -0.10646(11) 0.0470(7) Uani d . 1 C
C11 -1.0427(5) -0.39201(19) -0.10012(12) 0.0543(8) Uani d . 1 C
H11A -0.9663 -0.3924 -0.0688 0.065 Uiso d R 1 H
H11B -1.1879 -0.3916 -0.0928 0.065 Uiso d R 1 H
C12 -1.0011(5) -0.4758(2) -0.12464(13) 0.0550(8) Uani d . 1 C
H12A -0.9762 -0.5155 -0.0983 0.066 Uiso d R 1 H
H12B -1.1191 -0.4922 -0.1443 0.066 Uiso d R 1 H
C13 -0.8123(4) -0.4717(2) -0.15927(11) 0.0482(7) Uani d . 1 C
C14 -0.8549(5) -0.4055(2) -0.20036(11) 0.0504(7) Uani d . 1 C
C15 -0.6672(6) -0.4155(3) -0.23554(14) 0.0676(10) Uani d . 1 C
H15A -0.6966 -0.3951 -0.2691 0.081 Uiso d R 1 H
H15B -0.5536 -0.3855 -0.2213 0.081 Uiso d R 1 H
C16 -0.6252(6) -0.5083(2) -0.23536(14) 0.0680(10) Uani d . 1 C
H16A -0.6624 -0.5307 -0.2679 0.082 Uiso d R 1 H
H16B -0.4817 -0.5185 -0.2289 0.082 Uiso d R 1 H
C17 -0.7565(5) -0.5476(2) -0.19222(12) 0.0561(8) Uani d . 1 C
H17 -0.8787 -0.5706 -0.2071 0.067 Uiso d R 1 H
C18 -0.6228(5) -0.4483(2) -0.12631(14) 0.0613(8) Uani d . 1 C
H18A -0.6384 -0.3932 -0.1141 0.074 Uiso calc R 1 H
H18B -0.4997 -0.4522 -0.1465 0.074 Uiso calc R 1 H
H18C -0.6128 -0.4851 -0.0979 0.074 Uiso calc R 1 H
C19 -1.0489(6) -0.4240(3) -0.23285(15) 0.0692(10) Uani d . 1 C
H19A -1.1661 -0.4308 -0.2109 0.083 Uiso calc R 1 H
H19B -1.0273 -0.4734 -0.2520 0.083 Uiso calc R 1 H
H19C -1.0736 -0.3792 -0.2558 0.083 Uiso calc R 1 H
C20 -1.2734(5) -0.2197(2) -0.11387(15) 0.0660(9) Uani d . 1 C
H20A -1.3007 -0.2066 -0.1489 0.079 Uiso calc R 1 H
H20B -1.3181 -0.1752 -0.0926 0.079 Uiso calc R 1 H
H20C -1.3469 -0.2686 -0.1047 0.079 Uiso calc R 1 H
C21 -0.7280(6) -0.0277(2) -0.12872(16) 0.0702(10) Uani d . 1 C
H21A -0.7539 -0.0162 -0.1640 0.084 Uiso calc R 1 H
H21B -0.6009 -0.0575 -0.1255 0.084 Uiso calc R 1 H
H21C -0.7179 0.0229 -0.1102 0.084 Uiso calc R 1 H
C22 -1.1057(7) -0.0321(2) -0.11672(16) 0.0719(10) Uani d . 1 C
H22A -1.1484 -0.0403 -0.1514 0.086 Uiso calc R 1 H
H22B -1.0828 0.0253 -0.1108 0.086 Uiso calc R 1 H
H22C -1.2114 -0.0516 -0.0941 0.086 Uiso calc R 1 H
C23 -0.6482(6) -0.6210(2) -0.16800(15) 0.0691(10) Uani d . 1 C
H23 -0.5259 -0.5982 -0.1529 0.083 Uiso d R 1 H
C24 -0.5825(8) -0.6841(3) -0.20785(19) 0.0920(14) Uani d . 1 C
H24A -0.7028 -0.7059 -0.2244 0.110 Uiso calc R 1 H
H24B -0.5083 -0.7278 -0.1915 0.110 Uiso calc R 1 H
H24C -0.4953 -0.6583 -0.2327 0.110 Uiso calc R 1 H
C25 -0.7625(7) -0.6634(3) -0.12466(16) 0.0758(11) Uani d . 1 C
H25A -0.6783 -0.7074 -0.1120 0.091 Uiso d R 1 H
H25B -0.7882 -0.6249 -0.0978 0.091 Uiso d R 1 H
C26 -0.9664(8) -0.7016(3) -0.13915(18) 0.0867(13) Uani d . 1 C
H26A -1.0647 -0.6583 -0.1443 0.104 Uiso d R 1 H
H26B -0.9505 -0.7322 -0.1701 0.104 Uiso d R 1 H
C27 -1.0520(9) -0.7583(3) -0.0997(2) 0.0875(14) Uani d . 1 C
C28 -1.3446(11) -0.8264(4) -0.0671(3) 0.146(3) Uani d . 1 C
H28A -1.4265 -0.8676 -0.0836 0.175 Uiso calc R 1 H
H28B -1.4313 -0.7936 -0.0455 0.175 Uiso calc R 1 H
H28C -1.2396 -0.8523 -0.0469 0.175 Uiso calc R 1 H
C29 -0.7247(9) 0.0246(2) -0.00402(15) 0.0759(12) Uani d . 1 C
C30 -0.7856(10) 0.1004(3) 0.02399(18) 0.1037(18) Uani d . 1 C
H30A -0.7709 0.0916 0.0600 0.124 Uiso calc R 1 H
H30B -0.9268 0.1135 0.0164 0.124 Uiso calc R 1 H
H30C -0.6984 0.1450 0.0137 0.124 Uiso calc R 1 H

loop_
_atom_site_aniso_label
_atom_site_aniso_U_11
_atom_site_aniso_U_22
_atom_site_aniso_U_33
_atom_site_aniso_U_12
_atom_site_aniso_U_13
_atom_site_aniso_U_23
O1 0.149(5) 0.215(6) 0.220(6) -0.017(4) -0.041(4) 0.134(5)
O2 0.095(3) 0.113(3) 0.155(3) -0.019(2) 0.000(3) 0.029(3)
O3 0.0799(17) 0.0553(13) 0.0783(16) -0.0061(13) -0.0114(15) -0.0095(12)
O4 0.093(2) 0.106(2) 0.091(2) -0.027(2) -0.0279(19) -0.0018(19)
C1 0.062(2) 0.0543(16) 0.0494(16) -0.0038(16) 0.0041(16) 0.0012(14)
C2 0.076(2) 0.0571(18) 0.0535(18) -0.0039(18) 0.0032(19) -0.0014(14)
C3 0.0559(19) 0.0509(16) 0.0638(19) -0.0009(15) -0.0101(16) -0.0013(14)
C4 0.0474(16) 0.0529(16) 0.0607(18) -0.0008(14) -0.0073(15) 0.0071(14)
C5 0.0379(14) 0.0571(16) 0.0500(15) -0.0011(13) -0.0065(13) 0.0076(13)
C6 0.072(2) 0.0662(19) 0.0510(17) -0.0020(18) -0.0046(16) 0.0121(16)
C7 0.071(2) 0.074(2) 0.0455(16) -0.0075(19) 0.0033(16) 0.0056(15)
C8 0.0385(14) 0.0610(17) 0.0463(15) -0.0051(14) 0.0001(12) -0.0002(13)
C9 0.0333(13) 0.0548(15) 0.0486(15) -0.0065(13) 0.0001(12) 0.0009(13)
C10 0.0366(14) 0.0555(16) 0.0488(15) -0.0022(13) 0.0003(12) -0.0005(13)
C11 0.0495(18) 0.0574(17) 0.0561(17) -0.0068(15) 0.0161(15) -0.0035(14)
C12 0.0484(17) 0.0561(17) 0.0606(18) -0.0035(14) 0.0130(16) -0.0057(15)
C13 0.0350(14) 0.0612(17) 0.0484(15) -0.0030(13) 0.0011(12) -0.0085(14)
C14 0.0387(15) 0.0682(19) 0.0443(15) -0.0035(15) 0.0029(12) -0.0061(14)
C15 0.062(2) 0.086(3) 0.0553(19) -0.005(2) 0.0145(17) -0.0062(18)
C16 0.0521(19) 0.089(3) 0.063(2) 0.001(2) 0.0113(17) -0.0181(19)
C17 0.0429(16) 0.0678(19) 0.0576(18) 0.0017(16) 0.0029(15) -0.0134(15)
C18 0.0437(16) 0.076(2) 0.0641(19) -0.0002(17) -0.0054(16) -0.0100(17)
C19 0.063(2) 0.082(2) 0.063(2) 0.002(2) -0.0177(18) -0.0115(19)
C20 0.0415(17) 0.067(2) 0.089(3) -0.0021(16) -0.0024(17) -0.0080(19)
C21 0.066(2) 0.063(2) 0.081(2) -0.0124(19) -0.004(2) 0.0111(19)
C22 0.068(2) 0.062(2) 0.085(3) 0.0105(19) -0.016(2) 0.0042(19)
C23 0.057(2) 0.077(2) 0.073(2) 0.0133(19) 0.0008(19) -0.0171(19)
C24 0.090(3) 0.091(3) 0.095(3) 0.027(3) 0.016(3) -0.019(3)
C25 0.081(3) 0.068(2) 0.079(2) 0.018(2) -0.011(2) -0.012(2)
C26 0.091(3) 0.079(3) 0.090(3) -0.003(3) -0.007(3) -0.011(2)
C27 0.096(4) 0.064(2) 0.102(3) 0.015(2) -0.002(3) 0.011(2)
C28 0.127(5) 0.093(4) 0.218(8) 0.004(4) 0.056(6) 0.035(5)
C29 0.105(3) 0.062(2) 0.061(2) -0.021(2) -0.023(2) 0.0097(17)
C30 0.163(5) 0.060(2) 0.088(3) -0.016(3) -0.036(3) -0.004(2)

loop_
_atom_type_symbol
_atom_type_description
_atom_type_scat_dispersion_real
_atom_type_scat_dispersion_imag
_atom_type_scat_source
C C 0.0033 0.0016 'International Tables Vol C Tables 4.2.6.8 and 6.1.1.4'
H H 0.0000 0.0000 'International Tables Vol C Tables 4.2.6.8 and 6.1.1.4'
O O 0.0106 0.0060 'International Tables Vol C Tables 4.2.6.8 and 6.1.1.4'

loop_
_geom_angle_atom_site_label_1
_geom_angle_atom_site_label_2
_geom_angle_atom_site_label_3
_geom_angle
C27 O2 C28 116.8(5)
C29 O3 C3 119.4(3)
C2 C1 C10 112.6(3)
C2 C1 H1A 109.5
C10 C1 H1A 106.9
C2 C1 H1B 110.0
C10 C1 H1B 108.3
H1A C1 H1B 109.5
C3 C2 C1 110.9(3)
C3 C2 H2A 108.7
C1 C2 H2A 109.5
C3 C2 H2B 109.3
C1 C2 H2B 108.9
H2A C2 H2B 109.5
O3 C3 C2 107.0(3)
O3 C3 C4 110.3(3)
C2 C3 C4 114.2(3)
O3 C3 H3 109.9
C2 C3 H3 109.3
C4 C3 H3 106.2
C22 C4 C21 107.3(3)
C22 C4 C3 111.2(3)
C21 C4 C3 107.7(3)
C22 C4 C5 114.9(3)
C21 C4 C5 109.5(3)
C3 C4 C5 106.0(2)
C6 C5 C10 109.8(3)
C6 C5 C4 114.4(3)
C10 C5 C4 118.1(3)
C6 C5 H5 109.9
C10 C5 H5 102.9
C4 C5 H5 100.4
C7 C6 C5 109.0(3)
C7 C6 H6A 109.6
C5 C6 H6A 109.9
C7 C6 H6B 109.8
C5 C6 H6B 109.1
H6A C6 H6B 109.5
C8 C7 C6 114.3(3)
C8 C7 H7A 108.1
C6 C7 H7A 109.9
C8 C7 H7B 105.7
C6 C7 H7B 109.3
H7A C7 H7B 109.5
C9 C8 C7 123.4(3)
C9 C8 C14 120.2(3)
C7 C8 C14 116.3(3)
C8 C9 C11 121.9(3)
C8 C9 C10 122.1(3)
C11 C9 C10 115.9(2)
C9 C10 C5 108.7(2)
C9 C10 C1 110.4(3)
C5 C10 C1 107.2(2)
C9 C10 C20 107.4(3)
C5 C10 C20 114.7(3)
C1 C10 C20 108.3(3)
C9 C11 C12 117.1(2)
C9 C11 H11A 109.4
C12 C11 H11A 105.2
C9 C11 H11B 110.1
C12 C11 H11B 105.2
H11A C11 H11B 109.5
C13 C12 C11 110.6(3)
C13 C12 H12A 108.9
C11 C12 H12A 109.1
C13 C12 H12B 109.3
C11 C12 H12B 109.5
H12A C12 H12B 109.5
C12 C13 C18 108.3(2)
C12 C13 C14 107.6(3)
C18 C13 C14 111.0(3)
C12 C13 C17 118.9(3)
C18 C13 C17 108.8(3)
C14 C13 C17 102.1(2)
C8 C14 C15 118.2(3)
C8 C14 C19 105.7(3)
C15 C14 C19 106.9(3)
C8 C14 C13 111.4(2)
C15 C14 C13 101.8(3)
C19 C14 C13 113.1(3)
C14 C15 C16 104.1(3)
C14 C15 H15A 111.0
C16 C15 H15A 112.3
C14 C15 H15B 108.5
C16 C15 H15B 111.4
H15A C15 H15B 109.5
C15 C16 C17 108.2(3)
C15 C16 H16A 109.1
C17 C16 H16A 110.7
C15 C16 H16B 110.1
C17 C16 H16B 109.3
H16A C16 H16B 109.5
C23 C17 C13 120.0(3)
C23 C17 C16 112.1(3)
C13 C17 C16 101.8(3)
C23 C17 H17 104.0
C13 C17 H17 110.3
C16 C17 H17 108.4
C13 C18 H18A 109.5
C13 C18 H18B 109.5
H18A C18 H18B 109.5
C13 C18 H18C 109.5
H18A C18 H18C 109.5
H18B C18 H18C 109.5
C14 C19 H19A 109.5
C14 C19 H19B 109.5
H19A C19 H19B 109.5
C14 C19 H19C 109.5
H19A C19 H19C 109.5
H19B C19 H19C 109.5
C10 C20 H20A 109.5
C10 C20 H20B 109.5
H20A C20 H20B 109.5
C10 C20 H20C 109.5
H20A C20 H20C 109.5
H20B C20 H20C 109.5
C4 C21 H21A 109.5
C4 C21 H21B 109.5
H21A C21 H21B 109.5
C4 C21 H21C 109.5
H21A C21 H21C 109.5
H21B C21 H21C 109.5
C4 C22 H22A 109.5
C4 C22 H22B 109.5
H22A C22 H22B 109.5
C4 C22 H22C 109.5
H22A C22 H22C 109.5
H22B C22 H22C 109.5
C25 C23 C17 116.3(3)
C25 C23 C24 109.9(3)
C17 C23 C24 111.8(3)
C25 C23 H23 105.7
C17 C23 H23 104.3
C24 C23 H23 108.3
C23 C24 H24A 109.5
C23 C24 H24B 109.5
H24A C24 H24B 109.5
C23 C24 H24C 109.5
H24A C24 H24C 109.5
H24B C24 H24C 109.5
C26 C25 C23 115.1(4)
C26 C25 H25A 106.0
C23 C25 H25A 108.7
C26 C25 H25B 107.7
C23 C25 H25B 109.7
H25A C25 H25B 109.5
C27 C26 C25 113.9(4)
C27 C26 H26A 107.8
C25 C26 H26A 108.3
C27 C26 H26B 107.8
C25 C26 H26B 109.5
H26A C26 H26B 109.5
O1 C27 O2 121.5(6)
O1 C27 C26 124.6(6)
O2 C27 C26 113.7(5)
O2 C28 H28A 109.5
O2 C28 H28B 109.5
H28A C28 H28B 109.5
O2 C28 H28C 109.5
H28A C28 H28C 109.5
H28B C28 H28C 109.5
O4 C29 O3 123.8(4)
O4 C29 C30 125.6(5)
O3 C29 C30 110.5(5)
C29 C30 H30A 109.5
C29 C30 H30B 109.5
H30A C30 H30B 109.5
C29 C30 H30C 109.5
H30A C30 H30C 109.5
H30B C30 H30C 109.5

loop_
_geom_bond_atom_site_label_1
_geom_bond_atom_site_label_2
_geom_bond_distance
O1 C27 1.179(7)
O2 C27 1.302(7)
O2 C28 1.464(7)
O3 C29 1.335(5)
O3 C3 1.447(4)
O4 C29 1.196(6)
C1 C2 1.533(4)
C1 C10 1.548(4)
C1 H1A 0.9600
C1 H1B 0.9602
C2 C3 1.500(5)
C2 H2A 0.9599
C2 H2B 0.9601
C3 C4 1.545(5)
C3 H3 0.9599
C4 C22 1.526(5)
C4 C21 1.539(5)
C4 C5 1.553(4)
C5 C6 1.529(4)
C5 C10 1.547(4)
C5 H5 0.9600
C6 C7 1.510(5)
C6 H6A 0.9600
C6 H6B 0.9599
C7 C8 1.495(4)
C7 H7A 0.9602
C7 H7B 0.9600
C8 C9 1.342(4)
C8 C14 1.515(4)
C9 C11 1.516(4)
C9 C10 1.538(4)
C10 C20 1.552(5)
C11 C12 1.535(4)
C11 H11A 0.9600
C11 H11B 0.9600
C12 C13 1.525(4)
C12 H12A 0.9601
C12 H12B 0.9600
C13 C18 1.550(4)
C13 C14 1.550(5)
C13 C17 1.553(4)
C14 C15 1.535(4)
C14 C19 1.548(5)
C15 C16 1.537(6)
C15 H15A 0.9600
C15 H15B 0.9599
C16 C17 1.554(5)
C16 H16A 0.9600
C16 H16B 0.9600
C17 C23 1.527(5)
C17 H17 0.9600
C18 H18A 0.9600
C18 H18B 0.9600
C18 H18C 0.9600
C19 H19A 0.9600
C19 H19B 0.9600
C19 H19C 0.9600
C20 H20A 0.9600
C20 H20B 0.9600
C20 H20C 0.9600
C21 H21A 0.9600
C21 H21B 0.9600
C21 H21C 0.9600
C22 H22A 0.9600
C22 H22B 0.9600
C22 H22C 0.9600
C23 C25 1.524(6)
C23 C24 1.528(5)
C23 H23 0.9599
C24 H24A 0.9600
C24 H24B 0.9600
C24 H24C 0.9600
C25 C26 1.508(6)
C25 H25A 0.9600
C25 H25B 0.9600
C26 C27 1.495(7)
C26 H26A 0.9599
C26 H26B 0.9599
C28 H28A 0.9600
C28 H28B 0.9600
C28 H28C 0.9600
C29 C30 1.492(7)
C30 H30A 0.9600
C30 H30B 0.9600
C30 H30C 0.9600

loop_
_cod_related_entry_id
_cod_related_entry_database
_cod_related_entry_code
1 ChemSpider 21180500
